data_4077217
loop_
_publ_author_name
'Shima, Takanori'
'Ito, Jun-ichi'
'Suzuki, Hiroharu'

_publ_contact_author
;
    Hiroharu Suzuki
    Department of Applied Chemistry 
    Graduate School of Science and Engineering
    Tokyo Institute of Technology and CREST
    O-okayama Meguro-ku Tokyo
    152-8552 Japan
;
_publ_section_title
;
 Synthesis, Characterization, and Structure Determination of the
 Heterobimetallic Polyhydride Complexes (C5Me5)Ru(\m-H)3MH3(C5Me5) (M =
 Mo, W) Containing Group VI and Group VIII Metals
;
_journal_issue 1
_journal_name_full Organometallics
_journal_page_first 10
_journal_paper_doi 10.1021/om000769k
_journal_volume 20
_journal_year 2001
_chemical_formula_moiety 'C20 H36 Ru W '
_chemical_formula_sum 'C20 H36 Ru W'
_chemical_formula_weight 561.42
_space_group_IT_number 14
_symmetry_cell_setting monoclinic
_symmetry_Int_Tables_number 14
_symmetry_space_group_name_Hall '-P 2yn'
_symmetry_space_group_name_H-M 'P 1 21/n 1'
_audit_creation_date 'Wed Sep  7 11:52:45 2000'
_audit_creation_method 'from TEXRAY.INF file'
_cell_angle_alpha 90
_cell_angle_beta 101.14(3)
_cell_angle_gamma 90
_cell_formula_units_Z 4
_cell_length_a 8.070(3)
_cell_length_b 19.196(5)
_cell_length_c 14.320(4)
_cell_measurement_reflns_used 25
_cell_measurement_temperature 296.2
_cell_measurement_theta_max 15.0
_cell_measurement_theta_min 14.7
_cell_volume 2176.5(12)
_computing_cell_refinement 'Rigaku/AFC Diffractometer Control'
_computing_data_collection 'Rigaku/AFC Diffractometer Control'
_computing_data_reduction teXsan
_computing_publication_material teXsan
_computing_structure_refinement teXsan
_computing_structure_solution SHELXS86
_diffrn_ambient_temperature 296.2
_diffrn_measurement_device 'Rigaku AFC7R'
_diffrn_measurement_method \w-2\q
_diffrn_orient_matrix_UB_11 -0.08067
_diffrn_orient_matrix_UB_12 0.00806
_diffrn_orient_matrix_UB_13 0.04385
_diffrn_orient_matrix_UB_21 -0.05065
_diffrn_orient_matrix_UB_22 -0.04704
_diffrn_orient_matrix_UB_23 -0.01630
_diffrn_orient_matrix_UB_31 0.08293
_diffrn_orient_matrix_UB_32 -0.02088
_diffrn_orient_matrix_UB_33 0.05364
_diffrn_radiation_detector 'scintillation counter'
_diffrn_radiation_monochromator graphite
_diffrn_radiation_source 'Rigaku rotating anode'
_diffrn_radiation_type 'Mo K\a'
_diffrn_radiation_wavelength 0.7107
_diffrn_reflns_av_R_equivalents 0.039
_diffrn_reflns_av_sigmaI/netI 0.054
_diffrn_reflns_limit_h_max 10
_diffrn_reflns_limit_h_min 0
_diffrn_reflns_limit_k_max 24
_diffrn_reflns_limit_k_min 0
_diffrn_reflns_limit_l_max 18
_diffrn_reflns_limit_l_min -18
_diffrn_reflns_number 5514
_diffrn_reflns_reduction_process 'Lp corrections applied'
_diffrn_reflns_theta_max 27.50
_diffrn_reflns_theta_min 2.57
_diffrn_standards_decay_% -6.20
_diffrn_standards_interval_count 150
_diffrn_standards_number 3
_exptl_absorpt_coefficient_mu 5.978
_exptl_absorpt_correction_T_max 1.000
_exptl_absorpt_correction_T_min 0.752
_exptl_absorpt_correction_type '\y scans(North,Phillips & Mathews,1968)'
_exptl_crystal_colour orange
_exptl_crystal_density_diffrn 1.713
_exptl_crystal_density_meas ?
_exptl_crystal_description prismatic
_exptl_crystal_F_000 1096.00
_exptl_crystal_size_max 0.200
_exptl_crystal_size_mid 0.200
_exptl_crystal_size_min 0.200
_refine_diff_density_max 1.96
_refine_diff_density_min -1.78
_refine_ls_extinction_method none
_refine_ls_goodness_of_fit_obs 2.339
_refine_ls_hydrogen_treatment noref
_refine_ls_matrix_type full
_refine_ls_number_constraints 0
_refine_ls_number_parameters 0
_refine_ls_number_reflns 3595
_refine_ls_number_restraints 0
_refine_ls_R_factor_obs 0.0391
_refine_ls_shift/esd_max 0.0000
_refine_ls_shift/esd_mean 0.0000
_refine_ls_structure_factor_coef F
_refine_ls_weighting_details 'w = 1/[\s^2^(Fo) + 0.00005|Fo|^2^]'
_refine_ls_weighting_scheme calc
_refine_ls_wR_factor_obs 0.0472
_reflns_number_observed 3595
_reflns_number_total 5162
_reflns_observed_criterion >3.0sigma(I)
_cod_data_source_file om000769k.cif
_cod_data_source_block RUWH6
_cod_depositor_comments
;
The following automatic conversions were performed:

'_exptl_crystal_density_meas' value 'not measured' was changed to '?'
- the value is perceived as not measured.

Automatic conversion script
Id: cif_fix_values 3008 2015-01-20 13:52:24Z robertas 

The following automatic conversions were performed:

'_refine_ls_weighting_scheme' value 'w = 1/[\s^2^(Fo) +
0.00005|Fo|^2^]' was changed to 'calc'. New tag
'_refine_ls_weighting_details' was created. The value of the new tag
was set to 'w = 1/[\s^2^(Fo) + 0.00005|Fo|^2^]'.

Automatic conversion script
Id: cif_fix_values 3143 2015-03-26 13:38:13Z robertas 
;
_cod_original_cell_volume 2176(1)
_cod_original_sg_symbol_H-M 'P 21/n       '
_cod_original_formula_sum 'C20 H36 Ru W '
_cod_database_code 4077217

loop_
_symmetry_equiv_pos_as_xyz
x,y,z
1/2-x,1/2+y,1/2-z
-x,-y,-z
1/2+x,1/2-y,1/2+z

loop_
_atom_site_aniso_label
_atom_site_aniso_U_11
_atom_site_aniso_U_22
_atom_site_aniso_U_33
_atom_site_aniso_U_12
_atom_site_aniso_U_13
_atom_site_aniso_U_23
W(1) 0.0409(2) 0.0399(2) 0.0497(2) -0.0018(2) 0.0112(1) -0.0091(2)
Ru(1) 0.0478(4) 0.0356(3) 0.0409(3) -0.0039(3) 0.0083(3) -0.0023(3)
C(1) 0.048(5) 0.048(5) 0.064(5) -0.010(4) 0.011(4) -0.022(4)
C(2) 0.068(6) 0.029(4) 0.088(7) 0.004(4) -0.031(5) -0.008(5)
C(3) 0.102(8) 0.063(6) 0.045(5) -0.046(6) 0.006(5) 0.002(5)
C(4) 0.054(6) 0.084(8) 0.069(6) -0.023(5) 0.014(5) -0.024(6)
C(5) 0.055(5) 0.042(5) 0.051(5) -0.001(4) -0.005(4) -0.005(4)
C(6) 0.103(9) 0.13(1) 0.098(9) -0.040(8) 0.056(7) -0.064(8)
C(7) 0.13(1) 0.064(8) 0.17(1) 0.031(8) -0.077(10) -0.018(8)
C(8) 0.29(2) 0.14(1) 0.079(9) -0.14(1) 0.03(1) 0.015(9)
C(9) 0.070(8) 0.20(2) 0.22(2) -0.058(9) 0.072(10) -0.13(1)
C(10) 0.115(10) 0.071(8) 0.090(8) 0.003(7) -0.037(7) -0.002(6)
C(11) 0.068(6) 0.061(6) 0.044(5) 0.024(5) 0.016(4) 0.003(4)
C(12) 0.037(4) 0.063(6) 0.075(6) 0.004(4) 0.020(4) -0.023(5)
C(13) 0.088(7) 0.045(5) 0.045(5) 0.002(5) 0.035(5) 0.002(4)
C(14) 0.055(5) 0.047(5) 0.054(5) 0.007(4) 0.008(4) -0.017(4)
C(15) 0.064(6) 0.035(4) 0.071(6) -0.005(4) 0.031(5) -0.006(4)
C(16) 0.16(1) 0.13(1) 0.066(7) 0.080(10) 0.016(8) 0.030(7)
C(17) 0.058(7) 0.15(1) 0.15(1) -0.005(8) 0.042(7) -0.07(1)
C(18) 0.18(1) 0.10(1) 0.083(8) 0.009(9) 0.077(9) 0.019(7)
C(19) 0.092(8) 0.12(1) 0.084(8) 0.019(8) -0.021(6) -0.055(7)
C(20) 0.13(1) 0.052(7) 0.16(1) -0.026(7) 0.087(9) -0.005(7)

loop_
_atom_site_label
_atom_site_fract_x
_atom_site_fract_y
_atom_site_fract_z
_atom_site_U_iso_or_equiv
_atom_site_thermal_displace_type
_atom_site_calc_flag
_atom_site_occupancy
W(1) 0.03713(4) 0.10911(2) 0.32362(2) 0.04317(9) Uani d 1.00
Ru(1) 0.17823(8) 0.21231(3) 0.41436(4) 0.0415(2) Uani d 1.00
C(1) 0.198(1) 0.2805(4) 0.5365(6) 0.053(3) Uani d 1.00
C(2) 0.167(1) 0.3206(4) 0.4526(7) 0.068(3) Uani d 1.00
C(3) 0.307(1) 0.3102(5) 0.4049(6) 0.071(3) Uani d 1.00
C(4) 0.418(1) 0.2638(6) 0.4596(7) 0.069(3) Uani d 1.00
C(5) 0.353(1) 0.2459(4) 0.5411(6) 0.051(2) Uani d 1.00
C(6) 0.092(1) 0.2774(7) 0.6135(8) 0.105(5) Uani d 1.00
C(7) 0.020(2) 0.3688(6) 0.424(1) 0.136(5) Uani d 1.00
C(8) 0.332(2) 0.3465(8) 0.3182(9) 0.168(7) Uani d 1.00
C(9) 0.584(1) 0.2416(8) 0.439(1) 0.157(7) Uani d 1.00
C(10) 0.440(2) 0.1997(6) 0.6198(8) 0.100(4) Uani d 1.00
C(11) 0.162(1) -0.0002(5) 0.3353(6) 0.057(3) Uani d 1.00
C(12) 0.2419(10) 0.0407(5) 0.2751(7) 0.057(3) Uani d 1.00
C(13) 0.119(1) 0.0559(4) 0.1933(6) 0.056(3) Uani d 1.00
C(14) -0.033(1) 0.0241(4) 0.2035(6) 0.052(3) Uani d 1.00
C(15) -0.006(1) -0.0110(4) 0.2911(6) 0.054(3) Uani d 1.00
C(16) 0.250(2) -0.0332(7) 0.4265(8) 0.119(5) Uani d 1.00
C(17) 0.423(1) 0.0594(7) 0.2920(10) 0.118(5) Uani d 1.00
C(18) 0.145(2) 0.0948(6) 0.1066(8) 0.114(5) Uani d 1.00
C(19) -0.192(1) 0.0234(7) 0.1299(8) 0.105(4) Uani d 1.00
C(20) -0.133(2) -0.0572(5) 0.3253(9) 0.104(5) Uani d 1.00
C(30) 0.2885 0.2842 0.4788 0.0507 Uiso d 1.00
C(31) 0.0970 0.0219 0.2596 0.0507 Uiso d 1.00
H(1) 0.1770 0.1273 0.4311 0.0762 Uiso calc 1.00
H(2) -0.0286 0.1904 0.3735 0.0762 Uiso calc 1.00
H(3) 0.1903 0.1816 0.3145 0.0762 Uiso calc 1.00
H(4) -0.1295 0.0797 0.3770 0.0762 Uiso calc 1.00
H(5) -0.0977 0.0970 0.2894 0.0762 Uiso calc 1.00
H(6) -0.0853 0.1363 0.2706 0.0762 Uiso calc 1.00

loop_
_atom_type_symbol
_atom_type_oxidation_number
_atom_type_number_in_cell
_atom_type_scat_dispersion_real
_atom_type_scat_dispersion_imag
_atom_type_scat_source
C 0 80 0.003 0.002
;International Tables for Crystallography
(1992, Vol. C, Tables 4.2.6.8 and 6.1.1.1)
;
H 0 144 0.000 0.000
;International Tables for Crystallography
(1992, Vol. C, Table 6.1.1.2)
;
Ru 0 4 -1.259 0.836
;International Tables for Crystallography
(1992, Vol. C, Tables 4.2.6.8 and 6.1.1.1)
;
W 0 4 -0.849 6.872
;International Tables for Crystallography
(1992, Vol. C, Tables 4.2.6.8 and 6.1.1.1)
;

loop_
_geom_angle_atom_site_label_1
_geom_angle_atom_site_label_2
_geom_angle_atom_site_label_3
_geom_angle
_geom_angle_site_symmetry_1
_geom_angle_site_symmetry_2
_geom_angle_site_symmetry_3
_geom_angle_publ_flag
Ru(1) W(1) C(11) 121.8(3) 1_555 1_555 1_555 yes
Ru(1) W(1) C(12) 108.6(2) 1_555 1_555 1_555 yes
Ru(1) W(1) C(13) 125.9(3) 1_555 1_555 1_555 yes
Ru(1) W(1) C(14) 160.3(3) 1_555 1_555 1_555 yes
Ru(1) W(1) C(15) 154.6(3) 1_555 1_555 1_555 yes
Ru(1) W(1) H(1) 40.76(2) 1_555 1_555 1_555 no
Ru(1) W(1) H(2) 42.81(2) 1_555 1_555 1_555 no
Ru(1) W(1) H(3) 38.43(2) 1_555 1_555 1_555 no
Ru(1) W(1) H(4) 109.58(2) 1_555 1_555 1_555 no
Ru(1) W(1) H(5) 133.48(3) 1_555 1_555 1_555 no
Ru(1) W(1) H(6) 95.69(2) 1_555 1_555 1_555 no
C(11) W(1) C(12) 35.8(3) 1_555 1_555 1_555 yes
C(11) W(1) C(13) 58.8(3) 1_555 1_555 1_555 yes
C(11) W(1) C(14) 58.0(3) 1_555 1_555 1_555 yes
C(11) W(1) C(15) 34.7(3) 1_555 1_555 1_555 yes
C(11) W(1) H(1) 85.2(3) 1_555 1_555 1_555 no
C(11) W(1) H(2) 153.2(2) 1_555 1_555 1_555 no
C(11) W(1) H(3) 113.2(3) 1_555 1_555 1_555 no
C(11) W(1) H(4) 91.9(3) 1_555 1_555 1_555 no
C(11) W(1) H(5) 102.4(3) 1_555 1_555 1_555 no
C(11) W(1) H(6) 127.7(2) 1_555 1_555 1_555 no
C(12) W(1) C(13) 35.5(3) 1_555 1_555 1_555 yes
C(12) W(1) C(14) 58.6(3) 1_555 1_555 1_555 yes
C(12) W(1) C(15) 58.7(3) 1_555 1_555 1_555 yes
C(12) W(1) H(1) 89.9(3) 1_555 1_555 1_555 no
C(12) W(1) H(2) 150.6(2) 1_555 1_555 1_555 no
C(12) W(1) H(3) 83.0(3) 1_555 1_555 1_555 no
C(12) W(1) H(4) 126.8(3) 1_555 1_555 1_555 no
C(12) W(1) H(5) 116.1(2) 1_555 1_555 1_555 no
C(12) W(1) H(6) 101.9(3) 1_555 1_555 1_555 no
C(13) W(1) C(14) 34.9(3) 1_555 1_555 1_555 yes
C(13) W(1) C(15) 58.2(3) 1_555 1_555 1_555 yes
C(13) W(1) H(1) 123.7(3) 1_555 1_555 1_555 no
C(13) W(1) H(2) 146.0(2) 1_555 1_555 1_555 no
C(13) W(1) H(3) 88.6(3) 1_555 1_555 1_555 no
C(13) W(1) H(4) 124.4(3) 1_555 1_555 1_555 no
C(13) W(1) H(5) 87.7(3) 1_555 1_555 1_555 no
C(13) W(1) H(6) 69.9(2) 1_555 1_555 1_555 no
C(14) W(1) C(15) 34.7(3) 1_555 1_555 1_555 yes
C(14) W(1) H(1) 143.0(2) 1_555 1_555 1_555 no
C(14) W(1) H(2) 145.5(2) 1_555 1_555 1_555 no
C(14) W(1) H(3) 121.9(3) 1_555 1_555 1_555 no
C(14) W(1) H(4) 89.9(2) 1_555 1_555 1_555 no
C(14) W(1) H(5) 57.6(2) 1_555 1_555 1_555 no
C(14) W(1) H(6) 74.4(2) 1_555 1_555 1_555 no
C(15) W(1) H(1) 114.2(3) 1_555 1_555 1_555 no
C(15) W(1) H(2) 149.5(2) 1_555 1_555 1_555 no
C(15) W(1) H(3) 141.4(2) 1_555 1_555 1_555 no
C(15) W(1) H(4) 71.1(2) 1_555 1_555 1_555 no
C(15) W(1) H(5) 67.7(3) 1_555 1_555 1_555 no
C(15) W(1) H(6) 108.1(3) 1_555 1_555 1_555 no
H(1) W(1) H(2) 71.10(2) 1_555 1_555 1_555 no
H(1) W(1) H(3) 66.14(2) 1_555 1_555 1_555 no
H(1) W(1) H(4) 95.64(3) 1_555 1_555 1_555 no
H(1) W(1) H(5) 145.39(3) 1_555 1_555 1_555 no
H(1) W(1) H(6) 135.84(2) 1_555 1_555 1_555 no
H(2) W(1) H(3) 68.98(2) 1_555 1_555 1_555 no
H(2) W(1) H(4) 78.59(2) 1_555 1_555 1_555 no
H(2) W(1) H(5) 90.95(3) 1_555 1_555 1_555 no
H(2) W(1) H(6) 79.03(2) 1_555 1_555 1_555 no
H(3) W(1) H(4) 146.40(2) 1_555 1_555 1_555 no
H(3) W(1) H(5) 135.48(3) 1_555 1_555 1_555 no
H(3) W(1) H(6) 73.21(2) 1_555 1_555 1_555 no
H(4) W(1) H(5) 50.92(2) 1_555 1_555 1_555 no
H(4) W(1) H(6) 109.69(3) 1_555 1_555 1_555 no
H(5) W(1) H(6) 63.92(2) 1_555 1_555 1_555 no
W(1) Ru(1) C(1) 148.1(3) 1_555 1_555 1_555 yes
W(1) Ru(1) C(2) 148.2(3) 1_555 1_555 1_555 yes
W(1) Ru(1) C(3) 145.6(3) 1_555 1_555 1_555 yes
W(1) Ru(1) C(4) 143.7(3) 1_555 1_555 1_555 yes
W(1) Ru(1) C(5) 145.1(3) 1_555 1_555 1_555 yes
W(1) Ru(1) H(1) 44.08(2) 1_555 1_555 1_555 no
W(1) Ru(1) H(2) 46.86(2) 1_555 1_555 1_555 no
W(1) Ru(1) H(3) 48.31(2) 1_555 1_555 1_555 no
C(1) Ru(1) C(2) 38.1(4) 1_555 1_555 1_555 yes
C(1) Ru(1) C(3) 64.1(4) 1_555 1_555 1_555 yes
C(1) Ru(1) C(4) 63.7(4) 1_555 1_555 1_555 yes
C(1) Ru(1) C(5) 37.7(3) 1_555 1_555 1_555 yes
C(1) Ru(1) H(1) 118.9(3) 1_555 1_555 1_555 no
C(1) Ru(1) H(2) 109.9(2) 1_555 1_555 1_555 no
C(1) Ru(1) H(3) 162.9(3) 1_555 1_555 1_555 no
C(2) Ru(1) C(3) 39.0(4) 1_555 1_555 1_555 yes
C(2) Ru(1) C(4) 64.1(4) 1_555 1_555 1_555 yes
C(2) Ru(1) C(5) 63.8(4) 1_555 1_555 1_555 yes
C(2) Ru(1) H(1) 156.3(4) 1_555 1_555 1_555 no
C(2) Ru(1) H(2) 103.5(3) 1_555 1_555 1_555 no
C(2) Ru(1) H(3) 127.3(3) 1_555 1_555 1_555 no
C(3) Ru(1) C(4) 37.7(4) 1_555 1_555 1_555 yes
C(3) Ru(1) C(5) 63.8(4) 1_555 1_555 1_555 yes
C(3) Ru(1) H(1) 152.5(4) 1_555 1_555 1_555 no
C(3) Ru(1) H(2) 129.5(4) 1_555 1_555 1_555 no
C(3) Ru(1) H(3) 98.9(3) 1_555 1_555 1_555 no
C(4) Ru(1) C(5) 38.4(4) 1_555 1_555 1_555 yes
C(4) Ru(1) H(1) 116.3(4) 1_555 1_555 1_555 no
C(4) Ru(1) H(2) 166.7(4) 1_555 1_555 1_555 no
C(4) Ru(1) H(3) 103.6(3) 1_555 1_555 1_555 no
C(5) Ru(1) H(1) 101.1(3) 1_555 1_555 1_555 no
C(5) Ru(1) H(2) 142.2(3) 1_555 1_555 1_555 no
C(5) Ru(1) H(3) 137.1(3) 1_555 1_555 1_555 no
H(1) Ru(1) H(2) 76.93(3) 1_555 1_555 1_555 no
H(1) Ru(1) H(3) 76.34(3) 1_555 1_555 1_555 no
H(2) Ru(1) H(3) 79.86(3) 1_555 1_555 1_555 no
Ru(1) C(1) C(2) 70.5(6) 1_555 1_555 1_555 yes
Ru(1) C(1) C(5) 71.6(5) 1_555 1_555 1_555 yes
Ru(1) C(1) C(6) 126.1(7) 1_555 1_555 1_555 yes
C(2) C(1) C(5) 108.8(9) 1_555 1_555 1_555 yes
C(2) C(1) C(6) 126(1) 1_555 1_555 1_555 yes
C(5) C(1) C(6) 124(1) 1_555 1_555 1_555 yes
Ru(1) C(2) C(1) 71.4(5) 1_555 1_555 1_555 yes
Ru(1) C(2) C(3) 71.0(6) 1_555 1_555 1_555 yes
Ru(1) C(2) C(7) 126.3(8) 1_555 1_555 1_555 yes
C(1) C(2) C(3) 107.4(9) 1_555 1_555 1_555 yes
C(1) C(2) C(7) 125(1) 1_555 1_555 1_555 yes
C(3) C(2) C(7) 126(1) 1_555 1_555 1_555 yes
Ru(1) C(3) C(2) 70.0(6) 1_555 1_555 1_555 yes
Ru(1) C(3) C(4) 71.0(6) 1_555 1_555 1_555 yes
Ru(1) C(3) C(8) 127.2(8) 1_555 1_555 1_555 yes
C(2) C(3) C(4) 107.6(9) 1_555 1_555 1_555 yes
C(2) C(3) C(8) 127(1) 1_555 1_555 1_555 yes
C(4) C(3) C(8) 125(1) 1_555 1_555 1_555 yes
Ru(1) C(4) C(3) 71.3(6) 1_555 1_555 1_555 yes
Ru(1) C(4) C(5) 71.2(5) 1_555 1_555 1_555 yes
Ru(1) C(4) C(9) 126.0(8) 1_555 1_555 1_555 yes
C(3) C(4) C(5) 108.5(10) 1_555 1_555 1_555 yes
C(3) C(4) C(9) 124(1) 1_555 1_555 1_555 yes
C(5) C(4) C(9) 126(1) 1_555 1_555 1_555 yes
Ru(1) C(5) C(1) 70.8(5) 1_555 1_555 1_555 yes
Ru(1) C(5) C(4) 70.3(5) 1_555 1_555 1_555 yes
Ru(1) C(5) C(10) 125.5(7) 1_555 1_555 1_555 yes
C(1) C(5) C(4) 107.7(9) 1_555 1_555 1_555 yes
C(1) C(5) C(10) 127(1) 1_555 1_555 1_555 yes
C(4) C(5) C(10) 125(1) 1_555 1_555 1_555 yes
W(1) C(11) C(12) 72.2(5) 1_555 1_555 1_555 yes
W(1) C(11) C(15) 74.5(5) 1_555 1_555 1_555 yes
W(1) C(11) C(16) 124.9(8) 1_555 1_555 1_555 yes
C(12) C(11) C(15) 108.8(9) 1_555 1_555 1_555 yes
C(12) C(11) C(16) 124(1) 1_555 1_555 1_555 yes
C(15) C(11) C(16) 126(1) 1_555 1_555 1_555 yes
W(1) C(12) C(11) 72.0(5) 1_555 1_555 1_555 yes
W(1) C(12) C(13) 72.5(5) 1_555 1_555 1_555 yes
W(1) C(12) C(17) 122.9(7) 1_555 1_555 1_555 yes
C(11) C(12) C(13) 106.6(8) 1_555 1_555 1_555 yes
C(11) C(12) C(17) 127(1) 1_555 1_555 1_555 yes
C(13) C(12) C(17) 125(1) 1_555 1_555 1_555 yes
W(1) C(13) C(12) 72.0(5) 1_555 1_555 1_555 yes
W(1) C(13) C(14) 73.9(5) 1_555 1_555 1_555 yes
W(1) C(13) C(18) 123.5(7) 1_555 1_555 1_555 yes
C(12) C(13) C(14) 108.4(8) 1_555 1_555 1_555 yes
C(12) C(13) C(18) 126(1) 1_555 1_555 1_555 yes
C(14) C(13) C(18) 125(1) 1_555 1_555 1_555 yes
W(1) C(14) C(13) 71.3(5) 1_555 1_555 1_555 yes
W(1) C(14) C(15) 72.9(5) 1_555 1_555 1_555 yes
W(1) C(14) C(19) 124.4(7) 1_555 1_555 1_555 yes
C(13) C(14) C(15) 108.3(9) 1_555 1_555 1_555 yes
C(13) C(14) C(19) 124(1) 1_555 1_555 1_555 yes
C(15) C(14) C(19) 127(1) 1_555 1_555 1_555 yes
W(1) C(15) C(11) 70.8(6) 1_555 1_555 1_555 yes
W(1) C(15) C(14) 72.5(5) 1_555 1_555 1_555 yes
W(1) C(15) C(20) 126.0(7) 1_555 1_555 1_555 yes
C(11) C(15) C(14) 107.9(8) 1_555 1_555 1_555 yes
C(11) C(15) C(20) 126(1) 1_555 1_555 1_555 yes
C(14) C(15) C(20) 125(1) 1_555 1_555 1_555 yes

loop_
_geom_bond_atom_site_label_1
_geom_bond_atom_site_label_2
_geom_bond_distance
_geom_bond_site_symmetry_1
_geom_bond_site_symmetry_2
_geom_bond_publ_flag
W(1) Ru(1) 2.5176(8) 1_555 1_555 yes
W(1) C(11) 2.320(10) 1_555 1_555 yes
W(1) C(12) 2.323(9) 1_555 1_555 yes
W(1) C(13) 2.330(9) 1_555 1_555 yes
W(1) C(14) 2.363(9) 1_555 1_555 yes
W(1) C(15) 2.368(9) 1_555 1_555 yes
W(1) H(1) 1.758 1_555 1_555 no
W(1) H(2) 1.837 1_555 1_555 no
W(1) H(3) 1.883 1_555 1_555 no
W(1) H(4) 1.762 1_555 1_555 no
W(1) H(5) 1.127 1_555 1_555 no
W(1) H(6) 1.603 1_555 1_555 no
Ru(1) C(1) 2.166(9) 1_555 1_555 yes
Ru(1) C(2) 2.155(10) 1_555 1_555 yes
Ru(1) C(3) 2.168(10) 1_555 1_555 yes
Ru(1) C(4) 2.164(10) 1_555 1_555 yes
Ru(1) C(5) 2.176(9) 1_555 1_555 yes
Ru(1) H(1) 1.650 1_555 1_555 no
Ru(1) H(2) 1.711 1_555 1_555 no
Ru(1) H(3) 1.567 1_555 1_555 no
C(1) C(2) 1.41(1) 1_555 1_555 yes
C(1) C(5) 1.40(1) 1_555 1_555 yes
C(1) C(6) 1.57(1) 1_555 1_555 yes
C(2) C(3) 1.44(2) 1_555 1_555 yes
C(2) C(7) 1.52(2) 1_555 1_555 yes
C(3) C(4) 1.40(2) 1_555 1_555 yes
C(3) C(8) 1.50(2) 1_555 1_555 yes
C(4) C(5) 1.43(1) 1_555 1_555 yes
C(4) C(9) 1.53(2) 1_555 1_555 yes
C(5) C(10) 1.53(1) 1_555 1_555 yes
C(11) C(12) 1.43(1) 1_555 1_555 yes
C(11) C(15) 1.40(1) 1_555 1_555 yes
C(11) C(16) 1.54(1) 1_555 1_555 yes
C(12) C(13) 1.42(1) 1_555 1_555 yes
C(12) C(17) 1.51(1) 1_555 1_555 yes
C(13) C(14) 1.41(1) 1_555 1_555 yes
C(13) C(18) 1.52(1) 1_555 1_555 yes
C(14) C(15) 1.41(1) 1_555 1_555 yes
C(14) C(19) 1.53(1) 1_555 1_555 yes
C(15) C(20) 1.53(1) 1_555 1_555 yes

loop_
_geom_contact_atom_site_label_1
_geom_contact_atom_site_label_2
_geom_contact_distance
_geom_contact_site_symmetry_1
_geom_contact_site_symmetry_2
W(1) Ru(1) 2.5176(8) 1_555 1_555
C(8) C(15) 3.54(2) 1_555 2_555
